data_2019183
loop_
_publ_author_name
'Deng, Yong-Kai'
'Yan, Zhi-Hao'
'Sun, Di'

_publ_section_title
;
 A one-dimensional cadmium metal--organic chain based on a [Cd~4~(COO)~4~]
 secondary building unit and a flexible dicarboxylic acid ligand
;
_journal_coeditor_code KY3038
_journal_issue 10
_journal_name_full 'Acta Crystallographica Section C'
_journal_page_first 1147
_journal_page_last 1151
_journal_paper_doi 10.1107/S0108270113025699
_journal_volume 69
_journal_year 2013
_chemical_formula_iupac '[Cd2 (C22 H16 O4 S2)2 (H2 O)]'
_chemical_formula_moiety 'C44 H34 Cd2 O9 S4'
_chemical_formula_sum 'C44 H34 Cd2 O9 S4'
_chemical_formula_weight 1059.75
_chemical_name_systematic
<i>catena</i>-poly[aquabis(\m~3~-2,2'-{[1,2-phenylenebis(methylene)]bis(sulfanediyl)}dibenzoato)dicadmium(II)]
_space_group_IT_number 2
_symmetry_cell_setting triclinic
_symmetry_space_group_name_Hall '-P 1'
_symmetry_space_group_name_H-M 'P -1'
_atom_sites_solution_hydrogens geom
_atom_sites_solution_primary direct
_atom_sites_solution_secondary difmap
_audit_creation_method SHELXL97
_cell_angle_alpha 76.778(5)
_cell_angle_beta 80.258(5)
_cell_angle_gamma 68.709(4)
_cell_formula_units_Z 2
_cell_length_a 12.472(4)
_cell_length_b 12.760(4)
_cell_length_c 14.192(4)
_cell_measurement_reflns_used 3006
_cell_measurement_temperature 298(2)
_cell_measurement_theta_max 26.14
_cell_measurement_theta_min 2.48
_cell_volume 2039.4(11)
_computing_cell_refinement 'APEX2 (Bruker,2005)'
_computing_data_collection 'APEX2 (Bruker,2005)'
_computing_data_reduction 'SAINT (Bruker, 2005)'
_computing_molecular_graphics 'DIAMOND  (Brandenburg, 2008)'
_computing_publication_material 'publCIF (Westrip, 2010)'
_computing_structure_refinement 'SHELXL97 (Sheldrick, 2008)'
_computing_structure_solution 'SHELXS97 (Sheldrick, 2008)'
_diffrn_ambient_temperature 298(2)
_diffrn_measured_fraction_theta_full 0.976
_diffrn_measured_fraction_theta_max 0.976
_diffrn_measurement_device_type 'Bruker SMART APEXII CCD'
_diffrn_measurement_method '\w and \f'
_diffrn_radiation_monochromator graphite
_diffrn_radiation_source 'fine-focus sealed tube'
_diffrn_radiation_type MoK\a
_diffrn_radiation_wavelength 0.71073
_diffrn_reflns_av_R_equivalents 0.0323
_diffrn_reflns_av_sigmaI/netI 0.0816
_diffrn_reflns_limit_h_max 15
_diffrn_reflns_limit_h_min -12
_diffrn_reflns_limit_k_max 15
_diffrn_reflns_limit_k_min -14
_diffrn_reflns_limit_l_max 17
_diffrn_reflns_limit_l_min -9
_diffrn_reflns_number 10613
_diffrn_reflns_theta_full 26.00
_diffrn_reflns_theta_max 26.00
_diffrn_reflns_theta_min 1.48
_exptl_absorpt_coefficient_mu 1.305
_exptl_absorpt_correction_T_max 0.8806
_exptl_absorpt_correction_T_min 0.8283
_exptl_absorpt_correction_type multi-scan
_exptl_absorpt_process_details '(SADABS; Bruker, 2005)'
_exptl_crystal_colour yellow
_exptl_crystal_density_diffrn 1.726
_exptl_crystal_density_method 'not measured'
_exptl_crystal_description block
_exptl_crystal_F_000 1060
_exptl_crystal_size_max 0.15
_exptl_crystal_size_mid 0.10
_exptl_crystal_size_min 0.10
_refine_diff_density_max 0.634
_refine_diff_density_min -1.047
_refine_ls_extinction_method none
_refine_ls_goodness_of_fit_ref 0.964
_refine_ls_hydrogen_treatment mixed
_refine_ls_matrix_type full
_refine_ls_number_parameters 538
_refine_ls_number_reflns 7826
_refine_ls_number_restraints 3
_refine_ls_restrained_S_all 0.964
_refine_ls_R_factor_all 0.0818
_refine_ls_R_factor_gt 0.0434
_refine_ls_shift/su_max 0.001
_refine_ls_shift/su_mean 0.000
_refine_ls_structure_factor_coef Fsqd
_refine_ls_weighting_details 'calc w = 1/[\s^2^(Fo^2^)+(0.0485P)^2^+0.0000P] where P=(Fo^2^+2Fc^2^)/3'
_refine_ls_weighting_scheme calc
_refine_ls_wR_factor_gt 0.0940
_refine_ls_wR_factor_ref 0.1119
_reflns_number_gt 5171
_reflns_number_total 7826
_reflns_threshold_expression I>2\s(I)
_cod_data_source_file ky3038.cif
_cod_data_source_block I
_cod_database_code 2019183

loop_
_symmetry_equiv_pos_as_xyz
'x, y, z'
'-x, -y, -z'

loop_
_atom_site_type_symbol
_atom_site_label
_atom_site_fract_x
_atom_site_fract_y
_atom_site_fract_z
_atom_site_U_iso_or_equiv
_atom_site_adp_type
_atom_site_calc_flag
_atom_site_refinement_flags
_atom_site_occupancy
_atom_site_symmetry_multiplicity
Cd Cd1 0.33555(3) 0.70091(3) 0.70573(3) 0.03459(12) Uani d . 1 1
Cd Cd2 0.47331(3) 0.65745(3) 0.40932(3) 0.03434(12) Uani d . 1 1
S S1 0.14084(11) 0.87936(11) 0.64153(10) 0.0340(3) Uani d . 1 1
S S2 0.17337(11) 0.60709(11) 0.82497(10) 0.0339(3) Uani d . 1 1
S S3 0.23750(12) 0.84680(11) 0.99173(10) 0.0329(3) Uani d . 1 1
S S4 0.24515(12) 0.74045(11) 1.34910(10) 0.0366(3) Uani d . 1 1
C C1 0.3638(4) 0.8528(4) 0.4890(4) 0.0286(12) Uani d . 1 1
C C2 0.3091(4) 0.9605(4) 0.5311(4) 0.0279(11) Uani d . 1 1
C C3 0.3601(4) 1.0455(4) 0.4965(4) 0.0350(13) Uani d . 1 1
H H3 0.4154 1.0379 0.4433 0.042 Uiso calc R 1 1
C C4 0.3295(5) 1.1404(5) 0.5401(5) 0.0430(15) Uani d . 1 1
H H4 0.3630 1.1967 0.5155 0.052 Uiso calc R 1 1
C C5 0.2496(5) 1.1508(5) 0.6200(5) 0.0445(15) Uani d . 1 1
H H5 0.2329 1.2119 0.6519 0.053 Uiso calc R 1 1
C C6 0.1934(5) 1.0712(5) 0.6539(4) 0.0380(13) Uani d . 1 1
H H6 0.1371 1.0809 0.7064 0.046 Uiso calc R 1 1
C C7 0.2217(4) 0.9755(4) 0.6084(4) 0.0284(12) Uani d . 1 1
C C8 0.0447(4) 0.9241(5) 0.7487(4) 0.0404(14) Uani d . 1 1
H H8A 0.0890 0.9019 0.8044 0.048 Uiso calc R 1 1
H H8B 0.0085 1.0066 0.7371 0.048 Uiso calc R 1 1
C C9 -0.0475(4) 0.8678(5) 0.7693(4) 0.0361(13) Uani d . 1 1
C C10 -0.1460(5) 0.9219(5) 0.7193(4) 0.0435(15) Uani d . 1 1
H H10 -0.1508 0.9882 0.6737 0.052 Uiso calc R 1 1
C C11 -0.2360(5) 0.8805(6) 0.7351(5) 0.0504(16) Uani d . 1 1
H H11 -0.3016 0.9197 0.7020 0.060 Uiso calc R 1 1
C C12 -0.2284(5) 0.7803(6) 0.8005(5) 0.0536(17) Uani d . 1 1
H H12 -0.2880 0.7504 0.8104 0.064 Uiso calc R 1 1
C C13 -0.1313(5) 0.7242(5) 0.8515(4) 0.0451(15) Uani d . 1 1
H H13 -0.1269 0.6571 0.8960 0.054 Uiso calc R 1 1
C C14 -0.0402(4) 0.7672(4) 0.8369(4) 0.0351(13) Uani d . 1 1
C C15 0.0604(4) 0.7024(5) 0.8969(4) 0.0416(14) Uani d . 1 1
H H15A 0.0358 0.6582 0.9562 0.050 Uiso calc R 1 1
H H15B 0.0897 0.7554 0.9144 0.050 Uiso calc R 1 1
C C16 0.2791(4) 0.5234(4) 0.9087(4) 0.0293(12) Uani d . 1 1
C C17 0.2587(5) 0.5340(4) 1.0067(4) 0.0381(13) Uani d . 1 1
H H17 0.1913 0.5873 1.0292 0.046 Uiso calc R 1 1
C C18 0.3411(5) 0.4635(5) 1.0702(4) 0.0413(14) Uani d . 1 1
H H18 0.3278 0.4705 1.1353 0.050 Uiso calc R 1 1
C C19 0.4417(5) 0.3838(5) 1.0387(4) 0.0438(15) Uani d . 1 1
H H19 0.4957 0.3374 1.0819 0.053 Uiso calc R 1 1
C C20 0.4606(5) 0.3742(4) 0.9419(4) 0.0369(13) Uani d . 1 1
H H20 0.5279 0.3195 0.9208 0.044 Uiso calc R 1 1
C C21 0.3831(4) 0.4431(4) 0.8748(4) 0.0292(12) Uani d . 1 1
C C22 0.4142(4) 0.4316(4) 0.7699(4) 0.0299(12) Uani d . 1 1
C C23 0.3972(5) 0.8627(4) 0.7921(4) 0.0358(13) Uani d . 1 1
C C24 0.3799(4) 0.9469(4) 0.8569(4) 0.0305(12) Uani d . 1 1
C C25 0.4345(5) 1.0279(5) 0.8247(4) 0.0392(14) Uani d . 1 1
H H25 0.4775 1.0285 0.7644 0.047 Uiso calc R 1 1
C C26 0.4272(5) 1.1076(5) 0.8795(5) 0.0466(15) Uani d . 1 1
H H26 0.4637 1.1616 0.8561 0.056 Uiso calc R 1 1
C C27 0.3651(5) 1.1055(5) 0.9688(4) 0.0439(15) Uani d . 1 1
H H27 0.3610 1.1576 1.0068 0.053 Uiso calc R 1 1
C C28 0.3086(5) 1.0275(5) 1.0036(4) 0.0381(13) Uani d . 1 1
H H28 0.2664 1.0283 1.0643 0.046 Uiso calc R 1 1
C C29 0.3135(4) 0.9464(4) 0.9486(4) 0.0282(11) Uani d . 1 1
C C30 0.1630(5) 0.8841(5) 1.1078(4) 0.0364(13) Uani d . 1 1
H H30A 0.2182 0.8743 1.1525 0.044 Uiso calc R 1 1
H H30B 0.1115 0.9630 1.0988 0.044 Uiso calc R 1 1
C C31 0.0956(4) 0.8040(4) 1.1460(4) 0.0325(12) Uani d . 1 1
C C32 -0.0127(5) 0.8318(5) 1.1132(4) 0.0444(15) Uani d . 1 1
H H32 -0.0423 0.9016 1.0721 0.053 Uiso calc R 1 1
C C33 -0.0775(6) 0.7601(7) 1.1390(5) 0.0585(18) Uani d . 1 1
H H33 -0.1491 0.7809 1.1157 0.070 Uiso calc R 1 1
C C34 -0.0337(6) 0.6574(6) 1.2000(5) 0.0582(18) Uani d . 1 1
H H34 -0.0751 0.6070 1.2167 0.070 Uiso calc R 1 1
C C35 0.0713(6) 0.6282(5) 1.2369(4) 0.0487(16) Uani d . 1 1
H H35 0.0981 0.5595 1.2800 0.058 Uiso calc R 1 1
C C36 0.1380(5) 0.6999(5) 1.2105(4) 0.0349(13) Uani d . 1 1
C C37 0.2523(5) 0.6640(5) 1.2514(4) 0.0404(14) Uani d . 1 1
H H37A 0.3096 0.6783 1.1996 0.048 Uiso calc R 1 1
H H37B 0.2770 0.5824 1.2768 0.048 Uiso calc R 1 1
C C38 0.1602(4) 0.6830(4) 1.4475(4) 0.0326(12) Uani d . 1 1
C C39 0.0485(5) 0.7573(5) 1.4655(4) 0.0443(15) Uani d . 1 1
H H39 0.0233 0.8284 1.4253 0.053 Uiso calc R 1 1
C C40 -0.0258(5) 0.7274(6) 1.5424(5) 0.0584(18) Uani d . 1 1
H H40 -0.1003 0.7780 1.5532 0.070 Uiso calc R 1 1
C C41 0.0099(6) 0.6244(6) 1.6020(6) 0.068(2) Uani d . 1 1
H H41 -0.0393 0.6046 1.6543 0.082 Uiso calc R 1 1
C C42 0.1211(6) 0.5482(6) 1.5842(5) 0.0618(19) Uani d . 1 1
H H42 0.1439 0.4770 1.6246 0.074 Uiso calc R 1 1
C C43 0.1995(4) 0.5749(4) 1.5081(4) 0.0333(12) Uani d . 1 1
C C44 0.3202(5) 0.4875(4) 1.5040(4) 0.0347(13) Uani d . 1 1
O O1 0.4159(3) 0.8556(3) 0.4060(3) 0.0373(9) Uani d . 1 1
O O1W 0.5399(4) 0.6328(4) 0.7001(3) 0.0596(12) Uani d D 1 1
H H1WA 0.582(5) 0.604(4) 0.653(3) 0.072 Uiso d D 1 1
H H1WB 0.549(5) 0.698(3) 0.690(4) 0.072 Uiso d D 1 1
O O2 0.3615(3) 0.7555(3) 0.5413(2) 0.0346(9) Uani d . 1 1
O O3 0.3748(3) 0.5153(3) 0.7027(3) 0.0421(10) Uani d . 1 1
O O4 0.4839(3) 0.3362(3) 0.7514(3) 0.0388(9) Uani d . 1 1
O O5 0.3291(3) 0.8033(3) 0.8132(3) 0.0396(9) Uani d . 1 1
O O6 0.4739(4) 0.8532(3) 0.7225(3) 0.0514(11) Uani d . 1 1
O O7 0.4014(3) 0.5106(3) 1.4487(4) 0.0624(13) Uani d . 1 1
O O8 0.3376(3) 0.3926(3) 1.5575(3) 0.0492(11) Uani d . 1 1

loop_
_atom_site_aniso_label
_atom_site_aniso_U_11
_atom_site_aniso_U_22
_atom_site_aniso_U_33
_atom_site_aniso_U_12
_atom_site_aniso_U_13
_atom_site_aniso_U_23
Cd1 0.0490(3) 0.0245(2) 0.0293(2) -0.00947(18) -0.00497(19) -0.00708(17)
Cd2 0.0371(2) 0.0308(2) 0.0355(2) -0.00869(17) -0.00295(18) -0.01185(18)
S1 0.0371(8) 0.0319(7) 0.0385(8) -0.0166(6) -0.0010(6) -0.0105(6)
S2 0.0352(7) 0.0318(7) 0.0338(8) -0.0089(6) -0.0053(6) -0.0072(6)
S3 0.0418(8) 0.0301(7) 0.0337(8) -0.0196(6) -0.0002(6) -0.0095(6)
S4 0.0440(8) 0.0316(7) 0.0373(8) -0.0154(6) -0.0103(7) -0.0035(6)
C1 0.031(3) 0.029(3) 0.030(3) -0.012(2) -0.006(2) -0.011(2)
C2 0.028(3) 0.027(3) 0.031(3) -0.008(2) -0.008(2) -0.007(2)
C3 0.026(3) 0.036(3) 0.045(3) -0.012(2) -0.008(3) -0.008(3)
C4 0.042(3) 0.031(3) 0.065(4) -0.018(3) -0.011(3) -0.013(3)
C5 0.047(4) 0.032(3) 0.060(4) -0.012(3) -0.007(3) -0.020(3)
C6 0.040(3) 0.038(3) 0.040(3) -0.011(3) -0.003(3) -0.018(3)
C7 0.030(3) 0.021(3) 0.034(3) -0.007(2) -0.008(2) -0.004(2)
C8 0.036(3) 0.035(3) 0.052(4) -0.015(3) 0.002(3) -0.012(3)
C9 0.029(3) 0.042(3) 0.041(3) -0.014(2) 0.007(3) -0.019(3)
C10 0.039(3) 0.043(3) 0.046(4) -0.008(3) -0.007(3) -0.008(3)
C11 0.030(3) 0.062(4) 0.054(4) -0.007(3) -0.009(3) -0.010(3)
C12 0.041(4) 0.073(5) 0.057(4) -0.028(3) -0.001(3) -0.020(4)
C13 0.052(4) 0.037(3) 0.050(4) -0.020(3) -0.002(3) -0.007(3)
C14 0.029(3) 0.033(3) 0.043(3) -0.010(2) 0.001(3) -0.013(3)
C15 0.042(3) 0.038(3) 0.041(3) -0.007(3) -0.005(3) -0.009(3)
C16 0.036(3) 0.021(3) 0.034(3) -0.012(2) -0.005(2) -0.007(2)
C17 0.043(3) 0.032(3) 0.036(3) -0.008(3) 0.003(3) -0.012(3)
C18 0.053(4) 0.041(3) 0.031(3) -0.013(3) -0.008(3) -0.008(3)
C19 0.046(3) 0.046(4) 0.037(3) -0.011(3) -0.013(3) -0.003(3)
C20 0.039(3) 0.031(3) 0.038(3) -0.008(2) -0.001(3) -0.010(3)
C21 0.037(3) 0.024(3) 0.030(3) -0.015(2) -0.004(2) -0.003(2)
C22 0.030(3) 0.030(3) 0.037(3) -0.019(2) 0.001(2) -0.007(3)
C23 0.041(3) 0.023(3) 0.040(3) -0.008(2) -0.011(3) 0.000(2)
C24 0.031(3) 0.029(3) 0.031(3) -0.009(2) -0.005(2) -0.006(2)
C25 0.043(3) 0.042(3) 0.040(3) -0.024(3) 0.000(3) -0.006(3)
C26 0.055(4) 0.036(3) 0.059(4) -0.028(3) -0.011(3) -0.006(3)
C27 0.057(4) 0.038(3) 0.049(4) -0.026(3) -0.007(3) -0.012(3)
C28 0.047(3) 0.041(3) 0.034(3) -0.020(3) 0.000(3) -0.016(3)
C29 0.030(3) 0.025(3) 0.032(3) -0.011(2) -0.008(2) -0.005(2)
C30 0.050(3) 0.035(3) 0.030(3) -0.023(3) -0.004(3) -0.004(2)
C31 0.038(3) 0.033(3) 0.030(3) -0.014(2) 0.001(2) -0.011(2)
C32 0.048(4) 0.044(4) 0.038(3) -0.014(3) -0.004(3) -0.005(3)
C33 0.047(4) 0.092(6) 0.047(4) -0.033(4) -0.003(3) -0.019(4)
C34 0.059(4) 0.085(5) 0.053(4) -0.054(4) 0.003(4) -0.012(4)
C35 0.070(4) 0.053(4) 0.032(3) -0.037(3) -0.006(3) 0.001(3)
C36 0.039(3) 0.040(3) 0.030(3) -0.016(3) 0.002(3) -0.015(3)
C37 0.044(3) 0.037(3) 0.041(3) -0.011(3) -0.010(3) -0.010(3)
C38 0.036(3) 0.034(3) 0.034(3) -0.015(2) -0.008(2) -0.009(2)
C39 0.034(3) 0.042(4) 0.049(4) -0.006(3) -0.008(3) -0.002(3)
C40 0.035(3) 0.064(5) 0.069(5) -0.006(3) -0.001(3) -0.019(4)
C41 0.059(4) 0.061(5) 0.073(5) -0.020(4) 0.015(4) -0.005(4)
C42 0.059(4) 0.054(4) 0.055(4) -0.016(3) 0.004(4) 0.012(3)
C43 0.037(3) 0.034(3) 0.029(3) -0.013(2) -0.005(2) -0.004(2)
C44 0.042(3) 0.022(3) 0.042(3) -0.007(2) -0.012(3) -0.010(3)
O1 0.045(2) 0.033(2) 0.037(2) -0.0179(17) 0.0032(19) -0.0097(17)
O1W 0.061(3) 0.057(3) 0.062(3) -0.007(2) -0.013(2) -0.030(3)
O2 0.053(2) 0.025(2) 0.0267(19) -0.0126(17) -0.0033(17) -0.0076(16)
O3 0.064(3) 0.022(2) 0.036(2) -0.0096(18) -0.008(2) -0.0040(17)
O4 0.045(2) 0.030(2) 0.038(2) -0.0092(17) 0.0041(18) -0.0103(17)
O5 0.048(2) 0.038(2) 0.040(2) -0.0212(19) 0.0007(19) -0.0147(18)
O6 0.065(3) 0.046(2) 0.043(2) -0.024(2) 0.020(2) -0.019(2)
O7 0.049(3) 0.030(2) 0.090(4) -0.0072(19) 0.025(3) -0.008(2)
O8 0.047(2) 0.027(2) 0.071(3) -0.0108(18) -0.018(2) 0.002(2)

loop_
_atom_type_symbol
_atom_type_description
_atom_type_scat_dispersion_real
_atom_type_scat_dispersion_imag
_atom_type_scat_source
C C 0.0033 0.0016 'International Tables Vol C Tables 4.2.6.8 and 6.1.1.4'
H H 0.0000 0.0000 'International Tables Vol C Tables 4.2.6.8 and 6.1.1.4'
Cd Cd -0.8075 1.2024 'International Tables Vol C Tables 4.2.6.8 and 6.1.1.4'
O O 0.0106 0.0060 'International Tables Vol C Tables 4.2.6.8 and 6.1.1.4'
S S 0.1246 0.1234 'International Tables Vol C Tables 4.2.6.8 and 6.1.1.4'

loop_
_geom_angle_atom_site_label_1
_geom_angle_atom_site_label_2
_geom_angle_atom_site_label_3
_geom_angle_site_symmetry_1
_geom_angle_site_symmetry_3
_geom_angle
_geom_angle_publ_flag
O5 Cd1 O3 . . 136.94(14) y
O5 Cd1 O2 . . 125.09(13) y
O3 Cd1 O2 . . 95.41(13) y
O5 Cd1 O1W . . 88.86(14) y
O3 Cd1 O1W . . 79.27(14) y
O2 Cd1 O1W . . 85.85(14) y
O5 Cd1 S1 . . 85.59(10) y
O3 Cd1 S1 . . 125.70(10) y
O2 Cd1 S1 . . 70.36(9) y
O1W Cd1 S1 . . 145.89(12) y
O5 Cd1 S2 . . 91.85(10) y
O3 Cd1 S2 . . 66.46(10) y
O2 Cd1 S2 . . 131.51(9) y
O1W Cd1 S2 . . 129.50(12) y
S1 Cd1 S2 . . 84.36(5) y
O4 Cd2 O7 2_666 1_554 100.24(15) y
O4 Cd2 O8 2_666 2_667 94.95(14) y
O7 Cd2 O8 1_554 2_667 114.49(14) y
O4 Cd2 O1 2_666 . 97.06(13) y
O7 Cd2 O1 1_554 . 141.03(13) y
O8 Cd2 O1 2_667 . 98.34(13) y
O4 Cd2 O2 2_666 . 147.81(12) y
O7 Cd2 O2 1_554 . 95.85(14) y
O8 Cd2 O2 2_667 . 103.48(13) y
O1 Cd2 O2 . . 54.65(12) y
O4 Cd2 S4 2_666 1_554 80.20(10) y
O7 Cd2 S4 1_554 1_554 71.74(11) y
O8 Cd2 S4 2_667 1_554 172.88(10) y
O1 Cd2 S4 . 1_554 77.23(9) y
O2 Cd2 S4 . 1_554 78.65(9) y
C7 S1 C8 . . 104.6(2) ?
C7 S1 Cd1 . . 90.72(16) ?
C8 S1 Cd1 . . 107.91(19) ?
C16 S2 C15 . . 103.9(2) ?
C16 S2 Cd1 . . 90.75(17) ?
C15 S2 Cd1 . . 116.0(2) ?
C29 S3 C30 . . 103.7(2) ?
C38 S4 C37 . . 103.5(3) ?
C38 S4 Cd2 . 1_556 105.38(17) ?
C37 S4 Cd2 . 1_556 105.98(18) ?
O1 C1 O2 . . 119.7(4) ?
O1 C1 C2 . . 120.3(5) ?
O2 C1 C2 . . 119.9(4) ?
C7 C2 C3 . . 118.8(4) ?
C7 C2 C1 . . 124.8(4) ?
C3 C2 C1 . . 116.0(4) ?
C4 C3 C2 . . 121.3(5) ?
C4 C3 H3 . . 119.3 ?
C2 C3 H3 . . 119.3 ?
C5 C4 C3 . . 119.6(5) ?
C5 C4 H4 . . 120.2 ?
C3 C4 H4 . . 120.2 ?
C4 C5 C6 . . 120.8(5) ?
C4 C5 H5 . . 119.6 ?
C6 C5 H5 . . 119.6 ?
C5 C6 C7 . . 120.0(5) ?
C5 C6 H6 . . 120.0 ?
C7 C6 H6 . . 120.0 ?
C2 C7 C6 . . 119.3(5) ?
C2 C7 S1 . . 119.4(4) ?
C6 C7 S1 . . 121.2(4) ?
C9 C8 S1 . . 109.3(4) ?
C9 C8 H8A . . 109.8 ?
S1 C8 H8A . . 109.8 ?
C9 C8 H8B . . 109.8 ?
S1 C8 H8B . . 109.8 ?
H8A C8 H8B . . 108.3 ?
C10 C9 C14 . . 118.6(5) ?
C10 C9 C8 . . 117.6(5) ?
C14 C9 C8 . . 123.8(5) ?
C11 C10 C9 . . 122.2(6) ?
C11 C10 H10 . . 118.9 ?
C9 C10 H10 . . 118.9 ?
C10 C11 C12 . . 119.4(6) ?
C10 C11 H11 . . 120.3 ?
C12 C11 H11 . . 120.3 ?
C11 C12 C13 . . 119.8(6) ?
C11 C12 H12 . . 120.1 ?
C13 C12 H12 . . 120.1 ?
C12 C13 C14 . . 120.9(6) ?
C12 C13 H13 . . 119.5 ?
C14 C13 H13 . . 119.5 ?
C13 C14 C9 . . 119.0(5) ?
C13 C14 C15 . . 117.4(5) ?
C9 C14 C15 . . 123.6(5) ?
C14 C15 S2 . . 108.4(4) ?
C14 C15 H15A . . 110.0 ?
S2 C15 H15A . . 110.0 ?
C14 C15 H15B . . 110.0 ?
S2 C15 H15B . . 110.0 ?
H15A C15 H15B . . 108.4 ?
C17 C16 C21 . . 120.0(5) ?
C17 C16 S2 . . 121.0(4) ?
C21 C16 S2 . . 118.9(4) ?
C18 C17 C16 . . 119.1(5) ?
C18 C17 H17 . . 120.5 ?
C16 C17 H17 . . 120.5 ?
C19 C18 C17 . . 121.6(5) ?
C19 C18 H18 . . 119.2 ?
C17 C18 H18 . . 119.2 ?
C18 C19 C20 . . 118.7(5) ?
C18 C19 H19 . . 120.6 ?
C20 C19 H19 . . 120.6 ?
C19 C20 C21 . . 122.4(5) ?
C19 C20 H20 . . 118.8 ?
C21 C20 H20 . . 118.8 ?
C20 C21 C16 . . 118.1(5) ?
C20 C21 C22 . . 118.8(5) ?
C16 C21 C22 . . 123.1(5) ?
O3 C22 O4 . . 121.6(5) ?
O3 C22 C21 . . 121.0(5) ?
O4 C22 C21 . . 117.4(5) ?
O6 C23 O5 . . 123.5(5) ?
O6 C23 C24 . . 120.3(5) ?
O5 C23 C24 . . 116.2(5) ?
C25 C24 C29 . . 119.0(5) ?
C25 C24 C23 . . 117.2(5) ?
C29 C24 C23 . . 123.8(5) ?
C26 C25 C24 . . 122.2(5) ?
C26 C25 H25 . . 118.9 ?
C24 C25 H25 . . 118.9 ?
C27 C26 C25 . . 118.8(5) ?
C27 C26 H26 . . 120.6 ?
C25 C26 H26 . . 120.6 ?
C26 C27 C28 . . 121.2(5) ?
C26 C27 H27 . . 119.4 ?
C28 C27 H27 . . 119.4 ?
C27 C28 C29 . . 121.1(5) ?
C27 C28 H28 . . 119.5 ?
C29 C28 H28 . . 119.5 ?
C28 C29 C24 . . 117.8(5) ?
C28 C29 S3 . . 121.5(4) ?
C24 C29 S3 . . 120.7(4) ?
C31 C30 S3 . . 105.7(3) ?
C31 C30 H30A . . 110.6 ?
S3 C30 H30A . . 110.6 ?
C31 C30 H30B . . 110.6 ?
S3 C30 H30B . . 110.6 ?
H30A C30 H30B . . 108.7 ?
C32 C31 C36 . . 118.1(5) ?
C32 C31 C30 . . 118.6(5) ?
C36 C31 C30 . . 123.2(5) ?
C33 C32 C31 . . 122.8(6) ?
C33 C32 H32 . . 118.6 ?
C31 C32 H32 . . 118.6 ?
C34 C33 C32 . . 118.5(6) ?
C34 C33 H33 . . 120.8 ?
C32 C33 H33 . . 120.8 ?
C33 C34 C35 . . 120.6(6) ?
C33 C34 H34 . . 119.7 ?
C35 C34 H34 . . 119.7 ?
C34 C35 C36 . . 121.3(6) ?
C34 C35 H35 . . 119.3 ?
C36 C35 H35 . . 119.3 ?
C35 C36 C31 . . 118.6(5) ?
C35 C36 C37 . . 119.5(5) ?
C31 C36 C37 . . 121.9(5) ?
C36 C37 S4 . . 112.5(4) ?
C36 C37 H37A . . 109.1 ?
S4 C37 H37A . . 109.1 ?
C36 C37 H37B . . 109.1 ?
S4 C37 H37B . . 109.1 ?
H37A C37 H37B . . 107.8 ?
C39 C38 C43 . . 119.9(5) ?
C39 C38 S4 . . 114.4(4) ?
C43 C38 S4 . . 125.6(4) ?
C40 C39 C38 . . 121.2(6) ?
C40 C39 H39 . . 119.4 ?
C38 C39 H39 . . 119.4 ?
C41 C40 C39 . . 120.0(6) ?
C41 C40 H40 . . 120.0 ?
C39 C40 H40 . . 120.0 ?
C40 C41 C42 . . 119.5(6) ?
C40 C41 H41 . . 120.2 ?
C42 C41 H41 . . 120.2 ?
C41 C42 C43 . . 122.5(6) ?
C41 C42 H42 . . 118.7 ?
C43 C42 H42 . . 118.7 ?
C42 C43 C38 . . 116.8(5) ?
C42 C43 C44 . . 116.1(5) ?
C38 C43 C44 . . 127.0(5) ?
O8 C44 O7 . . 120.3(5) ?
O8 C44 C43 . . 118.6(5) ?
O7 C44 C43 . . 121.1(5) ?
C1 O1 Cd2 . . 95.4(3) ?
Cd1 O1W H1WA . . 121(5) ?
Cd1 O1W H1WB . . 98(4) ?
H1WA O1W H1WB . . 102(2) ?
C1 O2 Cd1 . . 130.5(3) ?
C1 O2 Cd2 . . 90.2(3) ?
Cd1 O2 Cd2 . . 134.19(15) ?
C22 O3 Cd1 . . 126.4(3) ?
C22 O4 Cd2 . 2_666 111.1(3) ?
C23 O5 Cd1 . . 116.1(3) ?
C44 O7 Cd2 . 1_556 137.1(4) ?
C44 O8 Cd2 . 2_667 102.8(3) ?

loop_
_geom_bond_atom_site_label_1
_geom_bond_atom_site_label_2
_geom_bond_site_symmetry_2
_geom_bond_distance
_geom_bond_publ_flag
Cd1 O5 . 2.198(3) y
Cd1 O3 . 2.246(3) y
Cd1 O2 . 2.281(3) y
Cd1 O1W . 2.368(5) y
Cd1 S1 . 2.7741(15) y
Cd1 S2 . 2.8392(15) y
Cd2 O4 2_666 2.243(4) y
Cd2 O7 1_554 2.280(4) y
Cd2 O8 2_667 2.309(4) y
Cd2 O1 . 2.355(3) y
Cd2 O2 . 2.437(3) y
Cd2 S4 1_554 2.8582(16) y
S1 C7 . 1.794(5) ?
S1 C8 . 1.833(6) ?
S2 C16 . 1.794(5) ?
S2 C15 . 1.829(5) ?
S3 C29 . 1.792(5) ?
S3 C30 . 1.822(5) ?
S4 C38 . 1.790(5) ?
S4 C37 . 1.843(5) ?
S4 Cd2 1_556 2.8582(16) ?
C1 O1 . 1.246(6) ?
C1 O2 . 1.300(6) ?
C1 C2 . 1.506(7) ?
C2 C7 . 1.402(7) ?
C2 C3 . 1.405(7) ?
C3 C4 . 1.388(7) ?
C3 H3 . 0.9300 ?
C4 C5 . 1.374(8) ?
C4 H4 . 0.9300 ?
C5 C6 . 1.391(8) ?
C5 H5 . 0.9300 ?
C6 C7 . 1.415(7) ?
C6 H6 . 0.9300 ?
C8 C9 . 1.521(7) ?
C8 H8A . 0.9700 ?
C8 H8B . 0.9700 ?
C9 C10 . 1.394(8) ?
C9 C14 . 1.399(7) ?
C10 C11 . 1.372(8) ?
C10 H10 . 0.9300 ?
C11 C12 . 1.380(9) ?
C11 H11 . 0.9300 ?
C12 C13 . 1.391(8) ?
C12 H12 . 0.9300 ?
C13 C14 . 1.399(7) ?
C13 H13 . 0.9300 ?
C14 C15 . 1.506(7) ?
C15 H15A . 0.9700 ?
C15 H15B . 0.9700 ?
C16 C17 . 1.399(7) ?
C16 C21 . 1.419(7) ?
C17 C18 . 1.396(7) ?
C17 H17 . 0.9300 ?
C18 C19 . 1.377(7) ?
C18 H18 . 0.9300 ?
C19 C20 . 1.381(7) ?
C19 H19 . 0.9300 ?
C20 C21 . 1.387(7) ?
C20 H20 . 0.9300 ?
C21 C22 . 1.501(7) ?
C22 O3 . 1.266(6) ?
C22 O4 . 1.267(6) ?
C23 O6 . 1.248(6) ?
C23 O5 . 1.290(6) ?
C23 C24 . 1.504(7) ?
C24 C25 . 1.389(7) ?
C24 C29 . 1.420(7) ?
C25 C26 . 1.385(7) ?
C25 H25 . 0.9300 ?
C26 C27 . 1.369(8) ?
C26 H26 . 0.9300 ?
C27 C28 . 1.377(7) ?
C27 H27 . 0.9300 ?
C28 C29 . 1.410(7) ?
C28 H28 . 0.9300 ?
C30 C31 . 1.504(7) ?
C30 H30A . 0.9700 ?
C30 H30B . 0.9700 ?
C31 C32 . 1.399(7) ?
C31 C36 . 1.406(7) ?
C32 C33 . 1.381(8) ?
C32 H32 . 0.9300 ?
C33 C34 . 1.373(9) ?
C33 H33 . 0.9300 ?
C34 C35 . 1.384(8) ?
C34 H34 . 0.9300 ?
C35 C36 . 1.401(7) ?
C35 H35 . 0.9300 ?
C36 C37 . 1.504(7) ?
C37 H37A . 0.9700 ?
C37 H37B . 0.9700 ?
C38 C39 . 1.391(7) ?
C38 C43 . 1.412(7) ?
C39 C40 . 1.386(8) ?
C39 H39 . 0.9300 ?
C40 C41 . 1.354(9) ?
C40 H40 . 0.9300 ?
C41 C42 . 1.394(8) ?
C41 H41 . 0.9300 ?
C42 C43 . 1.398(8) ?
C42 H42 . 0.9300 ?
C43 C44 . 1.514(7) ?
C44 O8 . 1.239(6) ?
C44 O7 . 1.254(6) ?
O1W H1WA . 0.849(10) ?
O1W H1WB . 0.852(10) ?
O4 Cd2 2_666 2.243(4) ?
O7 Cd2 1_556 2.280(4) ?
O8 Cd2 2_667 2.309(4) ?

loop_
_geom_hbond_atom_site_label_D
_geom_hbond_atom_site_label_H
_geom_hbond_atom_site_label_A
_geom_hbond_site_symmetry_A
_geom_hbond_distance_DH
_geom_hbond_distance_HA
_geom_hbond_distance_DA
_geom_hbond_angle_DHA
O1W H1WA O7 2_667 0.849(10) 2.21(3) 2.935(6) 144(5)
O1W H1WB O6 . 0.852(10) 1.99(3) 2.706(6) 141(5)
C4 H4 O8 1_564 0.93 2.60 3.321(6) 135.0
C26 H26 O4 1_565 0.93 2.45 3.309(7) 153.8
